data_7033876
loop_
_publ_author_name
'Mondal, Amit Kumar'
'Goswami, Soumyabrata'
'Konar, Sanjit'

_publ_section_title
;
 Influence of the coordination environment on slow magnetic relaxation and
 photoluminescence behavior in two mononuclear dysprosium(iii) based
 single molecule magnets.
;
_journal_issue 11
_journal_name_full 'Dalton transactions (Cambridge, England : 2003)'
_journal_page_first 5086
_journal_page_last 5094
_journal_paper_doi 10.1039/c4dt03620d
_journal_volume 44
_journal_year 2015
_chemical_formula_moiety 'C23 H27 Dy N6 O10, 2(N O3), H2 O'
_chemical_formula_sum 'C23 H29 Dy N8 O17'
_chemical_formula_weight 852.04
_chemical_name_systematic
; 
 ? 
;
_space_group_IT_number 4
_symmetry_cell_setting monoclinic
_symmetry_space_group_name_Hall 'P 2yb'
_symmetry_space_group_name_H-M 'P 1 21 1'
_atom_sites_solution_hydrogens geom
_atom_sites_solution_primary direct
_atom_sites_solution_secondary difmap
_audit_creation_method SHELXL-97
_audit_update_record
;
2014-10-08 deposited with the CCDC.
2015-01-30 downloaded from the CCDC.
;
_cell_angle_alpha 90.00
_cell_angle_beta 109.060(3)
_cell_angle_gamma 90.00
_cell_formula_units_Z 2
_cell_length_a 10.1352(7)
_cell_length_b 15.3564(13)
_cell_length_c 10.6736(8)
_cell_measurement_reflns_used 9927
_cell_measurement_temperature 296(2)
_cell_measurement_theta_max 26.72
_cell_measurement_theta_min 2.42
_cell_volume 1570.2(2)
_computing_cell_refinement 'Bruker SAINT'
_computing_data_collection 'Bruker APEX2'
_computing_data_reduction 'Bruker SAINT'
_computing_molecular_graphics 'Bruker SHELXTL'
_computing_publication_material 'Bruker SHELXTL'
_computing_structure_refinement 'SHELXL-97 (Sheldrick, 2008)'
_computing_structure_solution 'SHELXS-97 (Sheldrick, 2008)'
_diffrn_ambient_temperature 296(2)
_diffrn_measured_fraction_theta_full 0.995
_diffrn_measured_fraction_theta_max 0.995
_diffrn_radiation_monochromator graphite
_diffrn_radiation_source 'fine-focus sealed tube'
_diffrn_radiation_type MoK\a
_diffrn_radiation_wavelength 0.71073
_diffrn_reflns_av_R_equivalents 0.0289
_diffrn_reflns_av_sigmaI/netI 0.0346
_diffrn_reflns_limit_h_max 12
_diffrn_reflns_limit_h_min -12
_diffrn_reflns_limit_k_max 19
_diffrn_reflns_limit_k_min -19
_diffrn_reflns_limit_l_max 13
_diffrn_reflns_limit_l_min -13
_diffrn_reflns_number 22518
_diffrn_reflns_theta_full 26.80
_diffrn_reflns_theta_max 26.80
_diffrn_reflns_theta_min 2.02
_exptl_absorpt_coefficient_mu 2.470
_exptl_absorpt_correction_T_max 0.501
_exptl_absorpt_correction_T_min 0.467
_exptl_absorpt_correction_type multi-scan
_exptl_absorpt_process_details multi-scan
_exptl_crystal_colour yellow
_exptl_crystal_density_diffrn 1.802
_exptl_crystal_density_method 'not measured'
_exptl_crystal_description needle
_exptl_crystal_F_000 850.0
_exptl_crystal_size_max 0.34
_exptl_crystal_size_mid 0.28
_exptl_crystal_size_min 0.26
_refine_diff_density_max 1.032
_refine_diff_density_min -0.738
_refine_diff_density_rms 0.064
_refine_ls_abs_structure_details 'Flack H D (1983), Acta Cryst. A39, 876-881'
_refine_ls_abs_structure_Flack 0.013(7)
_refine_ls_extinction_method none
_refine_ls_goodness_of_fit_ref 1.326
_refine_ls_hydrogen_treatment constr
_refine_ls_matrix_type full
_refine_ls_number_parameters 252
_refine_ls_number_reflns 6724
_refine_ls_number_restraints 1
_refine_ls_restrained_S_all 1.326
_refine_ls_R_factor_all 0.0236
_refine_ls_R_factor_gt 0.0213
_refine_ls_shift/su_max 0.007
_refine_ls_shift/su_mean 0.000
_refine_ls_structure_factor_coef Fsqd
_refine_ls_weighting_details 'calc w=1/[\s^2^(Fo^2^)+(0.0000P)^2^+0.0000P] where P=(Fo^2^+2Fc^2^)/3'
_refine_ls_weighting_scheme calc
_refine_ls_wR_factor_gt 0.0406
_refine_ls_wR_factor_ref 0.0411
_reflns_number_gt 5064
_reflns_number_total 6724
_reflns_threshold_expression >2sigma(I)
_cod_data_source_file c4dt03620d2.cif
_cod_data_source_block AMDy1
_cod_depositor_comments
;
The following automatic conversions were performed:

'_symmetry_cell_setting' value 'Monoclinic' changed to 'monoclinic'
according to
/usr/data/users/saulius/crontab/automatic-downloads/rss-feeds/RSC/lib/dictionaries/cif_core.dic
dictionary named 'cif_core.dic' version 2.4.2 from 2011-04-26.

Automatic conversion script
Id: cif_fix_values 3008 2015-01-20 13:52:24Z robertas 

 Adding full bibliography for 7033875--7033876.cif.
;
_cod_original_sg_symbol_H-M 'P 21'
_cod_database_code 7033876

loop_
_symmetry_equiv_pos_as_xyz
'x, y, z'
'-x, y+1/2, -z'

loop_
_atom_site_label
_atom_site_type_symbol
_atom_site_fract_x
_atom_site_fract_y
_atom_site_fract_z
_atom_site_U_iso_or_equiv
_atom_site_adp_type
_atom_site_occupancy
_atom_site_symmetry_multiplicity
_atom_site_calc_flag
_atom_site_refinement_flags
Dy01 Dy 0.672316(12) 0.10023(3) 0.376488(11) 0.02724(5) Uani 1 1 d .
O2 O 0.59213(19) 0.1058(4) 0.56040(18) 0.0408(7) Uani 1 1 d .
H2A H 0.6488 0.0783 0.6248 0.061 Uiso 1 1 d R
H2B H 0.5119 0.0823 0.5400 0.061 Uiso 1 1 d R
N3 N 0.9615(5) 0.1387(4) 0.6280(5) 0.0358(13) Uani 1 1 d .
H3 H 1.0367 0.1629 0.6781 0.043 Uiso 1 1 calc R
O7 O 0.8366(4) 0.0183(3) 0.5495(4) 0.0341(10) Uani 1 1 d .
O1 O 0.7391(3) -0.0238(2) 0.2751(3) 0.0463(7) Uani 1 1 d .
H1A H 0.8061 -0.0099 0.2475 0.070 Uiso 1 1 d R
H1B H 0.6698 -0.0406 0.2099 0.070 Uiso 1 1 d R
N1 N 0.6354(3) 0.2631(2) 0.3939(2) 0.0282(7) Uani 1 1 d .
N4 N 0.4254(4) 0.1606(3) 0.2859(3) 0.0315(9) Uani 1 1 d .
C11 C 0.2594(5) -0.0538(4) 0.1981(4) 0.0347(13) Uani 1 1 d .
O3 O 0.6160(3) 0.1400(2) 0.1504(2) 0.0535(10) Uani 1 1 d .
H3A H 0.5279 0.1394 0.1133 0.080 Uiso 1 1 d R
H3B H 0.6533 0.1039 0.1117 0.080 Uiso 1 1 d R
N5 N 0.3248(2) 0.0984(5) 0.2347(2) 0.0365(6) Uani 1 1 d .
H5 H 0.2395 0.1127 0.1937 0.044 Uiso 1 1 calc R
N2 N 0.8553(4) 0.1876(4) 0.5489(4) 0.0311(12) Uani 1 1 d .
O6 O 0.4883(3) -0.0030(2) 0.3118(3) 0.0419(7) Uani 1 1 d .
O9 O 0.3978(3) 0.5838(5) 0.1387(3) 0.0779(18) Uani 1 1 d .
O10 O 0.2035(2) 0.5728(3) -0.0184(2) 0.0659(17) Uani 1 1 d .
C8 C 0.3945(4) 0.2414(3) 0.2711(4) 0.0341(10) Uani 1 1 d .
O8 O 0.2199(3) 0.5441(3) 0.1838(3) 0.0790(13) Uani 1 1 d .
C4 C 0.7416(3) 0.3156(3) 0.4611(3) 0.0302(9) Uani 1 1 d .
C10 C 0.3636(4) 0.0149(4) 0.2506(4) 0.0353(11) Uani 1 1 d .
N6 N 0.2743(3) 0.5669(3) 0.1024(3) 0.0457(11) Uani 1 1 d .
C1 C 0.4948(4) 0.3905(3) 0.3266(4) 0.0442(11) Uani 1 1 d .
H1 H 0.4084 0.4149 0.2813 0.053 Uiso 1 1 calc R
C2 C 0.6063(5) 0.4434(4) 0.3889(5) 0.0504(12) Uani 1 1 d .
H2 H 0.5982 0.5037 0.3830 0.060 Uiso 1 1 calc R
C17 C 0.9472(6) 0.0523(5) 0.6265(5) 0.0313(14) Uani 1 1 d .
C3 C 0.7304(4) 0.4046(3) 0.4604(4) 0.0385(10) Uani 1 1 d .
H3C H 0.8062 0.4385 0.5081 0.046 Uiso 1 1 calc R
C5 C 0.5110(3) 0.3019(3) 0.3313(3) 0.0316(9) Uani 1 1 d .
C6 C 0.8700(3) 0.2694(3) 0.5427(3) 0.0298(9) Uani 1 1 d .
C7 C 1.0004(4) 0.3200(3) 0.6076(4) 0.0473(11) Uani 1 1 d .
H7A H 0.9957 0.3456 0.6880 0.071 Uiso 1 1 calc R
H7B H 1.0098 0.3651 0.5488 0.071 Uiso 1 1 calc R
H7C H 1.0795 0.2817 0.6276 0.071 Uiso 1 1 calc R
O4 O 0.0754(3) 0.0466(2) 0.0920(3) 0.0527(8) Uani 1 1 d .
H4 H -0.0091 0.0492 0.0778 0.079 Uiso 1 1 calc R
C23 C 1.0362(4) -0.0908(3) 0.7176(4) 0.0366(10) Uani 1 1 d .
H23 H 0.9518 -0.1138 0.6639 0.044 Uiso 1 1 calc R
C19 C 1.0578(4) -0.0025(3) 0.7163(3) 0.0350(10) Uani 1 1 d .
C16 C 0.1190(4) -0.0363(3) 0.1200(4) 0.0428(11) Uani 1 1 d .
C12 C 0.3011(4) -0.1385(4) 0.2218(4) 0.0470(12) Uani 1 1 d .
H12 H 0.3931 -0.1500 0.2728 0.056 Uiso 1 1 calc R
C14 C 0.0762(5) -0.1894(4) 0.0978(4) 0.0613(15) Uani 1 1 d .
H14 H 0.0149 -0.2352 0.0639 0.074 Uiso 1 1 calc R
C15 C 0.0293(4) -0.1060(4) 0.0717(4) 0.0540(13) Uani 1 1 d .
H15 H -0.0633 -0.0956 0.0213 0.065 Uiso 1 1 calc R
C13 C 0.2127(5) -0.2077(4) 0.1734(4) 0.0590(13) Uani 1 1 d .
H13 H 0.2436 -0.2649 0.1909 0.071 Uiso 1 1 calc R
C20 C 1.1859(5) 0.0322(4) 0.7974(5) 0.0431(13) Uani 1 1 d .
C24 C 1.1362(4) -0.1463(3) 0.7962(4) 0.0473(11) Uani 1 1 d .
H24 H 1.1191 -0.2058 0.7969 0.057 Uiso 1 1 calc R
C21 C 1.2874(4) -0.0240(4) 0.8755(4) 0.0505(13) Uani 1 1 d .
H21 H 1.3727 -0.0018 0.9290 0.061 Uiso 1 1 calc R
O5 O 1.2071(3) 0.1185(3) 0.7934(4) 0.0751(16) Uani 1 1 d .
H5A H 1.2878 0.1301 0.8380 0.113 Uiso 1 1 calc R
C22 C 1.2623(4) -0.1120(4) 0.8740(4) 0.0506(13) Uani 1 1 d .
H22 H 1.3311 -0.1489 0.9261 0.061 Uiso 1 1 calc R
C9 C 0.2489(5) 0.2744(5) 0.1991(6) 0.061(2) Uani 1 1 d .
H9A H 0.2097 0.2422 0.1183 0.091 Uiso 1 1 calc R
H9B H 0.2529 0.3351 0.1790 0.091 Uiso 1 1 calc R
H9C H 0.1916 0.2668 0.2544 0.091 Uiso 1 1 calc R
O11 O 0.8791(2) 0.1378(2) 0.3158(2) 0.0422(8) Uani 1 1 d .
N10 N 1.0059(4) 0.1178(5) 0.3566(4) 0.057(2) Uani 1 1 d .
O13 O 0.6069(3) 0.7157(3) 0.0357(3) 0.0762(11) Uani 1 1 d .
O17 O 0.6550(4) 0.7993(3) 0.2088(3) 0.0790(12) Uani 1 1 d .
N9 N 0.6214(4) 0.7905(3) 0.0867(4) 0.0557(11) Uani 1 1 d .
O19 O 1.0408(6) 0.0426(4) 0.3717(6) 0.099(2) Uani 1 1 d .
O18 O 0.6044(5) 0.8544(4) 0.0162(4) 0.1078(15) Uani 1 1 d .
O15 O 0.3684(3) 0.1919(4) 0.5723(4) 0.0948(17) Uani 1 1 d G
H15A H 0.3636 0.1935 0.6503 0.142 Uiso 1 1 d G
H15B H 0.2877 0.1820 0.5173 0.142 Uiso 1 1 d G
O20 O 1.0927(4) 0.1774(4) 0.3818(5) 0.0998(19) Uani 1 1 d .

loop_
_atom_site_aniso_label
_atom_site_aniso_U_11
_atom_site_aniso_U_22
_atom_site_aniso_U_33
_atom_site_aniso_U_23
_atom_site_aniso_U_13
_atom_site_aniso_U_12
Dy01 0.02490(6) 0.02947(9) 0.02459(7) 0.00023(14) 0.00432(5) 0.00252(13)
O2 0.0344(10) 0.056(2) 0.0319(10) 0.006(2) 0.0106(8) -0.011(2)
N3 0.030(2) 0.030(3) 0.039(3) 0.008(2) -0.0009(19) 0.001(2)
O7 0.0367(17) 0.033(3) 0.0287(19) -0.0006(16) 0.0048(15) 0.0033(16)
O1 0.0451(14) 0.041(2) 0.0535(17) -0.0104(14) 0.0170(13) 0.0015(14)
N1 0.0265(14) 0.033(2) 0.0243(14) 0.0038(13) 0.0071(12) 0.0012(13)
N4 0.0292(19) 0.036(3) 0.0279(19) -0.0003(16) 0.0070(16) -0.0027(17)
C11 0.034(2) 0.046(4) 0.025(2) -0.004(2) 0.0111(19) -0.009(2)
O3 0.0459(15) 0.085(3) 0.0301(13) 0.0058(14) 0.0133(11) 0.0288(15)
N5 0.0225(11) 0.040(2) 0.0418(14) 0.011(4) 0.0041(10) 0.005(3)
N2 0.0246(19) 0.037(4) 0.029(2) 0.001(2) 0.0039(16) 0.0067(18)
O6 0.0304(14) 0.044(2) 0.0456(16) 0.0008(15) 0.0043(12) -0.0004(14)
O9 0.0469(15) 0.112(6) 0.0631(16) 0.009(3) 0.0024(12) -0.009(3)
O10 0.0454(13) 0.119(5) 0.0287(13) 0.0074(17) 0.0061(11) -0.0063(18)
C8 0.031(2) 0.039(3) 0.033(2) 0.006(2) 0.0126(16) 0.0062(19)
O8 0.071(2) 0.124(4) 0.0495(18) 0.015(2) 0.0304(17) -0.008(2)
C4 0.0338(18) 0.032(3) 0.0289(18) -0.0015(16) 0.0161(15) 0.0001(16)
C10 0.037(2) 0.044(4) 0.026(2) 0.000(2) 0.0118(19) 0.001(2)
N6 0.0445(17) 0.053(3) 0.0410(18) 0.0061(16) 0.0164(15) 0.0054(16)
C1 0.038(2) 0.037(3) 0.056(3) 0.005(2) 0.0131(19) 0.0115(19)
C2 0.054(3) 0.033(3) 0.066(3) 0.000(2) 0.023(2) 0.007(2)
C17 0.032(3) 0.042(5) 0.023(3) 0.007(3) 0.013(2) 0.007(3)
C3 0.038(2) 0.033(3) 0.045(2) -0.0065(19) 0.0152(17) -0.0024(18)
C5 0.0310(18) 0.033(3) 0.0325(19) 0.0020(17) 0.0128(15) 0.0069(17)
C6 0.0335(19) 0.029(3) 0.0271(18) -0.0031(16) 0.0100(15) -0.0001(16)
C7 0.043(2) 0.046(3) 0.046(2) 0.003(2) 0.0033(18) -0.005(2)
O4 0.0295(13) 0.062(3) 0.0566(17) 0.0051(16) 0.0002(13) -0.0033(14)
C23 0.038(2) 0.038(3) 0.035(2) 0.0042(19) 0.0130(16) 0.0044(18)
C19 0.0333(19) 0.042(3) 0.0280(19) 0.0031(18) 0.0081(15) 0.0051(17)
C16 0.037(2) 0.054(4) 0.037(2) -0.004(2) 0.0121(17) -0.010(2)
C12 0.046(2) 0.051(4) 0.041(2) -0.004(2) 0.0110(19) -0.009(2)
C14 0.058(3) 0.069(5) 0.054(3) -0.016(3) 0.015(2) -0.028(3)
C15 0.048(2) 0.066(4) 0.040(2) -0.006(2) 0.0034(19) -0.016(2)
C13 0.075(3) 0.043(4) 0.057(3) -0.010(2) 0.019(2) -0.015(3)
C20 0.042(2) 0.044(4) 0.040(2) 0.006(2) 0.008(2) 0.003(2)
C24 0.059(3) 0.036(3) 0.050(2) 0.008(2) 0.023(2) 0.009(2)
C21 0.040(2) 0.064(4) 0.037(2) 0.006(2) -0.0019(18) 0.006(2)
O5 0.0476(17) 0.054(5) 0.085(2) 0.012(2) -0.0306(15) -0.0118(19)
C22 0.039(2) 0.063(4) 0.046(2) 0.016(2) 0.0093(19) 0.019(2)
C9 0.033(3) 0.053(5) 0.083(4) 0.018(4) 0.002(3) 0.015(3)
O11 0.0316(13) 0.056(2) 0.0383(14) 0.0032(13) 0.0110(11) 0.0015(12)
N10 0.0330(19) 0.101(7) 0.0372(18) 0.013(3) 0.0128(14) 0.018(3)
O13 0.070(2) 0.061(3) 0.067(2) -0.017(2) -0.0199(17) -0.0079(19)
O17 0.096(3) 0.075(3) 0.057(2) -0.010(2) 0.0137(19) -0.003(2)
N9 0.044(2) 0.051(4) 0.057(3) -0.003(2) -0.0032(18) 0.001(2)
O19 0.105(4) 0.098(5) 0.108(4) 0.047(3) 0.055(3) 0.068(3)
O18 0.142(3) 0.079(4) 0.093(3) 0.028(3) 0.026(3) 0.027(3)
O15 0.054(2) 0.167(6) 0.063(2) -0.016(3) 0.0190(18) 0.032(3)
O20 0.052(2) 0.143(6) 0.095(3) 0.012(3) 0.012(2) -0.045(3)

loop_
_atom_type_symbol
_atom_type_description
_atom_type_scat_dispersion_real
_atom_type_scat_dispersion_imag
_atom_type_scat_source
C C 0.0033 0.0016 'International Tables Vol C Tables 4.2.6.8 and 6.1.1.4'
H H 0.0000 0.0000 'International Tables Vol C Tables 4.2.6.8 and 6.1.1.4'
N N 0.0061 0.0033 'International Tables Vol C Tables 4.2.6.8 and 6.1.1.4'
O O 0.0106 0.0060 'International Tables Vol C Tables 4.2.6.8 and 6.1.1.4'
Dy Dy -0.1892 4.4098 'International Tables Vol C Tables 4.2.6.8 and 6.1.1.4'

loop_
_geom_angle_atom_site_label_1
_geom_angle_atom_site_label_2
_geom_angle_atom_site_label_3
_geom_angle
O2 Dy01 O6 79.34(12)
O2 Dy01 O3 143.50(10)
O6 Dy01 O3 88.32(10)
O2 Dy01 O1 129.06(16)
O6 Dy01 O1 69.41(10)
O3 Dy01 O1 75.78(10)
O2 Dy01 O7 73.73(13)
O6 Dy01 O7 98.95(12)
O3 Dy01 O7 142.57(11)
O1 Dy01 O7 72.73(12)
O2 Dy01 O11 140.05(9)
O6 Dy01 O11 137.54(10)
O3 Dy01 O11 67.26(8)
O1 Dy01 O11 71.11(10)
O7 Dy01 O11 83.62(11)
O2 Dy01 N2 75.23(13)
O6 Dy01 N2 152.42(12)
O3 Dy01 N2 118.65(14)
O1 Dy01 N2 120.16(12)
O7 Dy01 N2 63.81(9)
O11 Dy01 N2 65.24(11)
O2 Dy01 N4 74.89(10)
O6 Dy01 N4 63.31(13)
O3 Dy01 N4 68.89(10)
O1 Dy01 N4 120.41(11)
O7 Dy01 N4 146.35(12)
O11 Dy01 N4 129.21(10)
N2 Dy01 N4 118.65(14)
O2 Dy01 N1 78.73(15)
O6 Dy01 N1 123.91(10)
O3 Dy01 N1 80.16(10)
O1 Dy01 N1 152.21(9)
O7 Dy01 N1 122.73(11)
O11 Dy01 N1 86.94(9)
N2 Dy01 N1 61.03(13)
N4 Dy01 N1 61.32(10)
Dy01 O2 H2A 109.3
Dy01 O2 H2B 109.4
H2A O2 H2B 109.5
C17 N3 N2 118.8(6)
C17 N3 H3 120.6
N2 N3 H3 120.6
C17 O7 Dy01 121.9(4)
Dy01 O1 H1A 109.3
Dy01 O1 H1B 109.3
H1A O1 H1B 109.4
C4 N1 C5 116.8(3)
C4 N1 Dy01 121.1(2)
C5 N1 Dy01 122.0(2)
C8 N4 N5 120.4(4)
C8 N4 Dy01 124.9(3)
N5 N4 Dy01 114.1(3)
C12 C11 C16 118.6(5)
C12 C11 C10 118.2(4)
C16 C11 C10 123.1(5)
Dy01 O3 H3A 109.7
Dy01 O3 H3B 109.2
H3A O3 H3B 109.5
C10 N5 N4 117.8(3)
C10 N5 H5 121.1
N4 N5 H5 121.1
C6 N2 N3 119.8(4)
C6 N2 Dy01 123.9(3)
N3 N2 Dy01 113.8(4)
C10 O6 Dy01 124.7(3)
N4 C8 C5 115.4(4)
N4 C8 C9 123.2(5)
C5 C8 C9 121.4(5)
N1 C4 C3 122.9(3)
N1 C4 C6 114.8(4)
C3 C4 C6 122.2(4)
O6 C10 N5 119.0(4)
O6 C10 C11 121.3(5)
N5 C10 C11 119.7(4)
O9 N6 O8 119.6(3)
O9 N6 O10 119.7(3)
O8 N6 O10 120.7(3)
C2 C1 C5 120.0(4)
C2 C1 H1 120.0
C5 C1 H1 120.0
C3 C2 C1 118.1(5)
C3 C2 H2 121.0
C1 C2 H2 121.0
O7 C17 N3 119.2(6)
O7 C17 C19 120.7(6)
N3 C17 C19 120.1(6)
C2 C3 C4 119.6(4)
C2 C3 H3C 120.2
C4 C3 H3C 120.2
N1 C5 C1 122.3(4)
N1 C5 C8 114.9(4)
C1 C5 C8 122.7(3)
N2 C6 C4 114.0(3)
N2 C6 C7 126.3(4)
C4 C6 C7 119.7(4)
C6 C7 H7A 109.5
C6 C7 H7B 109.5
H7A C7 H7B 109.5
C6 C7 H7C 109.5
H7A C7 H7C 109.5
H7B C7 H7C 109.5
C16 O4 H4 109.5
C24 C23 C19 121.9(4)
C24 C23 H23 119.1
C19 C23 H23 119.1
C23 C19 C20 119.0(4)
C23 C19 C17 118.6(4)
C20 C19 C17 122.4(5)
O4 C16 C15 121.1(4)
O4 C16 C11 120.1(4)
C15 C16 C11 118.8(5)
C13 C12 C11 122.7(5)
C13 C12 H12 118.6
C11 C12 H12 118.6
C15 C14 C13 121.7(5)
C15 C14 H14 119.1
C13 C14 H14 119.1
C14 C15 C16 120.4(4)
C14 C15 H15 119.8
C16 C15 H15 119.8
C12 C13 C14 117.8(5)
C12 C13 H13 121.1
C14 C13 H13 121.1
O5 C20 C19 118.5(5)
O5 C20 C21 122.3(5)
C19 C20 C21 119.1(5)
C23 C24 C22 118.8(5)
C23 C24 H24 120.6
C22 C24 H24 120.6
C22 C21 C20 120.2(4)
C22 C21 H21 119.9
C20 C21 H21 119.9
C20 O5 H5A 109.5
C21 C22 C24 121.0(4)
C21 C22 H22 119.5
C24 C22 H22 119.5
C8 C9 H9A 109.5
C8 C9 H9B 109.5
H9A C9 H9B 109.5
C8 C9 H9C 109.5
H9A C9 H9C 109.5
H9B C9 H9C 109.5
N10 O11 Dy01 135.8(3)
O19 N10 O20 121.6(5)
O19 N10 O11 120.4(6)
O20 N10 O11 118.0(6)
O18 N9 O17 119.8(5)
O18 N9 O13 119.8(5)
O17 N9 O13 120.3(5)
H15A O15 H15B 109.5

loop_
_geom_bond_atom_site_label_1
_geom_bond_atom_site_label_2
_geom_bond_distance
Dy01 O2 2.3587(19)
Dy01 O6 2.373(3)
Dy01 O3 2.372(2)
Dy01 O1 2.396(3)
Dy01 O7 2.400(4)
Dy01 O11 2.456(2)
Dy01 N2 2.529(5)
Dy01 N4 2.545(4)
Dy01 N1 2.544(3)
O2 H2A 0.8504
O2 H2B 0.8504
N3 C17 1.334(5)
N3 N2 1.358(6)
N3 H3 0.8600
O7 C17 1.266(7)
O1 H1A 0.8511
O1 H1B 0.8511
N1 C4 1.349(5)
N1 C5 1.357(4)
N4 C8 1.277(6)
N4 N5 1.374(6)
C11 C12 1.366(8)
C11 C16 1.420(6)
C11 C10 1.469(7)
O3 H3A 0.8500
O3 H3B 0.8499
N5 C10 1.335(8)
N5 H5 0.8600
N2 C6 1.269(7)
O6 C10 1.249(5)
O9 N6 1.211(4)
O10 N6 1.258(4)
C8 C5 1.474(6)
C8 C9 1.511(6)
O8 N6 1.222(4)
C4 C3 1.370(6)
C4 C6 1.489(5)
C1 C2 1.374(6)
C1 C5 1.371(6)
C1 H1 0.9300
C2 C3 1.376(6)
C2 H2 0.9300
C17 C19 1.477(7)
C3 H3C 0.9300
C6 C7 1.494(5)
C7 H7A 0.9600
C7 H7B 0.9600
C7 H7C 0.9600
O4 C16 1.349(6)
O4 H4 0.8200
C23 C24 1.379(5)
C23 C19 1.375(6)
C23 H23 0.9300
C19 C20 1.409(6)
C16 C15 1.389(6)
C12 C13 1.378(6)
C12 H12 0.9300
C14 C15 1.364(8)
C14 C13 1.383(7)
C14 H14 0.9300
C15 H15 0.9300
C13 H13 0.9300
C20 O5 1.347(7)
C20 C21 1.392(6)
C24 C22 1.381(6)
C24 H24 0.9300
C21 C22 1.375(7)
C21 H21 0.9300
O5 H5A 0.8200
C22 H22 0.9300
C9 H9A 0.9600
C9 H9B 0.9600
C9 H9C 0.9600
O11 N10 1.253(4)
N10 O19 1.203(9)
N10 O20 1.237(8)
O13 N9 1.259(6)
O17 N9 1.243(5)
N9 O18 1.214(6)
O15 H15A 0.8500
O15 H15B 0.8500

loop_
_geom_torsion_atom_site_label_1
_geom_torsion_atom_site_label_2
_geom_torsion_atom_site_label_3
_geom_torsion_atom_site_label_4
_geom_torsion
O2 Dy01 O7 C17 -94.6(4)
O6 Dy01 O7 C17 -170.6(4)
O3 Dy01 O7 C17 90.3(4)
O1 Dy01 O7 C17 124.3(4)
O11 Dy01 O7 C17 52.1(4)
N2 Dy01 O7 C17 -13.4(3)
N4 Dy01 O7 C17 -116.4(4)
N1 Dy01 O7 C17 -30.0(4)
O2 Dy01 N1 C4 94.7(2)
O6 Dy01 N1 C4 163.5(2)
O3 Dy01 N1 C4 -115.3(2)
O1 Dy01 N1 C4 -85.0(3)
O7 Dy01 N1 C4 32.6(3)
O11 Dy01 N1 C4 -47.8(2)
N2 Dy01 N1 C4 15.4(2)
N4 Dy01 N1 C4 173.5(3)
O2 Dy01 N1 C5 -88.6(2)
O6 Dy01 N1 C5 -19.8(3)
O3 Dy01 N1 C5 61.4(2)
O1 Dy01 N1 C5 91.7(3)
O7 Dy01 N1 C5 -150.7(2)
O11 Dy01 N1 C5 128.9(2)
N2 Dy01 N1 C5 -167.9(3)
N4 Dy01 N1 C5 -9.8(2)
O2 Dy01 N4 C8 95.8(3)
O6 Dy01 N4 C8 -178.7(4)
O3 Dy01 N4 C8 -79.6(3)
O1 Dy01 N4 C8 -137.5(3)
O7 Dy01 N4 C8 117.4(4)
O11 Dy01 N4 C8 -47.8(4)
N2 Dy01 N4 C8 32.4(4)
N1 Dy01 N4 C8 10.5(3)
O2 Dy01 N4 N5 -93.3(3)
O6 Dy01 N4 N5 -7.80(19)
O3 Dy01 N4 N5 91.3(2)
O1 Dy01 N4 N5 33.5(3)
O7 Dy01 N4 N5 -71.6(3)
O11 Dy01 N4 N5 123.2(2)
N2 Dy01 N4 N5 -156.6(2)
N1 Dy01 N4 N5 -178.5(3)
C8 N4 N5 C10 178.5(4)
Dy01 N4 N5 C10 7.1(3)
C17 N3 N2 C6 -175.7(5)
C17 N3 N2 Dy01 -13.0(7)
O2 Dy01 N2 C6 -106.5(4)
O6 Dy01 N2 C6 -129.9(3)
O3 Dy01 N2 C6 36.9(4)
O1 Dy01 N2 C6 126.6(3)
O7 Dy01 N2 C6 174.6(5)
O11 Dy01 N2 C6 79.4(4)
N4 Dy01 N2 C6 -43.3(4)
N1 Dy01 N2 C6 -21.4(3)
O2 Dy01 N2 N3 91.6(4)
O6 Dy01 N2 N3 68.2(5)
O3 Dy01 N2 N3 -125.0(3)
O1 Dy01 N2 N3 -35.3(4)
O7 Dy01 N2 N3 12.7(3)
O11 Dy01 N2 N3 -82.5(3)
N4 Dy01 N2 N3 154.8(3)
N1 Dy01 N2 N3 176.7(4)
O2 Dy01 O6 C10 87.7(3)
O3 Dy01 O6 C10 -57.8(3)
O1 Dy01 O6 C10 -133.2(3)
O7 Dy01 O6 C10 159.1(3)
O11 Dy01 O6 C10 -110.5(3)
N2 Dy01 O6 C10 110.7(4)
N4 Dy01 O6 C10 9.4(3)
N1 Dy01 O6 C10 19.2(3)
N5 N4 C8 C5 179.6(3)
Dy01 N4 C8 C5 -10.0(5)
N5 N4 C8 C9 0.5(6)
Dy01 N4 C8 C9 170.9(4)
C5 N1 C4 C3 -4.5(5)
Dy01 N1 C4 C3 172.4(3)
C5 N1 C4 C6 172.2(3)
Dy01 N1 C4 C6 -10.9(4)
Dy01 O6 C10 N5 -9.5(5)
Dy01 O6 C10 C11 171.5(3)
N4 N5 C10 O6 0.6(5)
N4 N5 C10 C11 179.7(4)
C12 C11 C10 O6 2.3(6)
C16 C11 C10 O6 -175.4(4)
C12 C11 C10 N5 -176.8(4)
C16 C11 C10 N5 5.6(6)
C5 C1 C2 C3 -3.2(6)
Dy01 O7 C17 N3 12.3(8)
Dy01 O7 C17 C19 -169.3(3)
N2 N3 C17 O7 1.6(10)
N2 N3 C17 C19 -176.9(3)
C1 C2 C3 C4 3.8(6)
N1 C4 C3 C2 0.1(6)
C6 C4 C3 C2 -176.3(3)
C4 N1 C5 C1 5.1(5)
Dy01 N1 C5 C1 -171.8(3)
C4 N1 C5 C8 -173.8(3)
Dy01 N1 C5 C8 9.3(4)
C2 C1 C5 N1 -1.3(6)
C2 C1 C5 C8 177.5(4)
N4 C8 C5 N1 0.2(5)
C9 C8 C5 N1 179.3(4)
N4 C8 C5 C1 -178.7(4)
C9 C8 C5 C1 0.4(6)
N3 N2 C6 C4 -175.2(4)
Dy01 N2 C6 C4 23.9(5)
N3 N2 C6 C7 5.0(7)
Dy01 N2 C6 C7 -155.8(3)
N1 C4 C6 N2 -7.6(5)
C3 C4 C6 N2 169.0(4)
N1 C4 C6 C7 172.1(3)
C3 C4 C6 C7 -11.2(5)
C24 C23 C19 C20 0.2(6)
C24 C23 C19 C17 178.3(4)
O7 C17 C19 C23 -2.1(7)
N3 C17 C19 C23 176.4(5)
O7 C17 C19 C20 176.0(5)
N3 C17 C19 C20 -5.6(8)
C12 C11 C16 O4 -178.4(4)
C10 C11 C16 O4 -0.8(6)
C12 C11 C16 C15 0.6(6)
C10 C11 C16 C15 178.2(4)
C16 C11 C12 C13 -0.1(7)
C10 C11 C12 C13 -177.9(4)
C13 C14 C15 C16 0.7(7)
O4 C16 C15 C14 178.1(4)
C11 C16 C15 C14 -0.8(6)
C11 C12 C13 C14 0.0(7)
C15 C14 C13 C12 -0.2(7)
C23 C19 C20 O5 178.7(5)
C17 C19 C20 O5 0.6(7)
C23 C19 C20 C21 0.6(6)
C17 C19 C20 C21 -177.4(4)
C19 C23 C24 C22 -1.1(6)
O5 C20 C21 C22 -178.5(5)
C19 C20 C21 C22 -0.5(7)
C20 C21 C22 C24 -0.5(7)
C23 C24 C22 C21 1.2(6)
O2 Dy01 O11 N10 58.0(6)
O6 Dy01 O11 N10 -93.4(5)
O3 Dy01 O11 N10 -153.0(5)
O1 Dy01 O11 N10 -71.0(5)
O7 Dy01 O11 N10 2.9(5)
N2 Dy01 O11 N10 67.0(5)
N4 Dy01 O11 N10 174.7(5)
N1 Dy01 O11 N10 126.4(5)
Dy01 O11 N10 O19 50.3(8)
Dy01 O11 N10 O20 -129.0(5)
